data_7707671
loop_
_publ_author_name
'Kumari, Maya'
'Bera, Sudip Kumar'
'Lahiri, Goutam Kumar'

_publ_section_title
;
 Noninnocence of the deprotonated
 1,2-bis((1<i>H</i>-pyrrol-2-yl)methylene)hydrazine bridge in diruthenium
 frameworks - a function of co-ligands.
;
_journal_issue 28
_journal_name_full 'Dalton transactions (Cambridge, England : 2003)'
_journal_page_first 9891
_journal_page_last 9903
_journal_paper_doi 10.1039/d1dt01488a
_journal_volume 50
_journal_year 2021
_chemical_formula_moiety 'C27 H22 N8 Ru, Cl O4'
_chemical_formula_sum 'C27 H22 Cl N8 O4 Ru'
_chemical_formula_weight 659.04
_space_group_crystal_system triclinic
_space_group_IT_number 2
_space_group_name_Hall '-P 1'
_space_group_name_H-M_alt 'P -1'
_atom_sites_solution_hydrogens geom
_atom_sites_solution_primary iterative
_audit_creation_date 2019-12-03
_audit_creation_method
;
Olex2 1.2
(compiled 2018.05.29 svn.r3508 for OlexSys, GUI svn.r5506)
;
_audit_update_record
;
2021-04-26 deposited with the CCDC.	2021-06-14 downloaded from the CCDC.
;
_cell_angle_alpha 65.971(7)
_cell_angle_beta 75.515(6)
_cell_angle_gamma 85.018(6)
_cell_formula_units_Z 2
_cell_length_a 9.3715(7)
_cell_length_b 12.8604(10)
_cell_length_c 14.0731(10)
_cell_measurement_reflns_used 10626
_cell_measurement_temperature 150(2)
_cell_measurement_theta_max 31.3450
_cell_measurement_theta_min 2.2620
_cell_volume 1499.7(2)
_computing_cell_refinement 'CrysAlisPro 1.171.39.46 (Rigaku OD, 2018)'
_computing_data_collection 'CrysAlisPro 1.171.39.46 (Rigaku OD, 2018)'
_computing_data_reduction 'CrysAlisPro 1.171.39.46 (Rigaku OD, 2018)'
_computing_molecular_graphics 'Olex2 (Dolomanov et al., 2009)'
_computing_publication_material 'Olex2 (Dolomanov et al., 2009)'
_computing_structure_refinement 'ShelXL (Sheldrick, 2015)'
_computing_structure_solution 'olex2.solve (Bourhis et al., 2015)'
_diffrn_ambient_temperature 150(2)
_diffrn_detector 'CCD plate'
_diffrn_measured_fraction_theta_full 0.998
_diffrn_measured_fraction_theta_max 0.898
_diffrn_measurement_details
;
List of Runs (angles in degrees, time in seconds):

  # Type    Start    End  Width  t~exp~   \w     \q     \k     \f   Frames
#--------------------------------------------------------------------------
  1  \w    -70.00  70.00   1.00    5.00    --  -20.00   0.00-180.00  140
  2  \w    -98.00  19.00   1.00    5.00    --  -20.00 -72.00  36.00  117
  3  \w    -70.00  10.00   1.00    5.00    --  -20.00 -72.00-180.00   80
  4  \w    -53.00   0.00   1.00    5.00    --  -20.00  72.00 -36.00   53
  5  \w    -35.00  -5.00   1.00    5.00    --  -20.00 -72.00 108.00   30
  6  \w    -59.00  70.00   1.00    5.00    --  -20.00  72.00-180.00  129
  7  \w    -98.00 -89.00   1.00    5.00    --  -20.00 -72.00-108.00    9
;
_diffrn_measurement_device 'abstract diffractometer'
_diffrn_measurement_device_type 'dtrek-CrysAlisPro-abstract goniometer imported rigaku-d*trek images'
_diffrn_measurement_method '\w scans'
_diffrn_orient_matrix_type 'CrysAlisPro convention (1999,Acta A55,543-557)'
_diffrn_orient_matrix_UB_11 -0.0724635000
_diffrn_orient_matrix_UB_12 -0.0153411000
_diffrn_orient_matrix_UB_13 0.0324007000
_diffrn_orient_matrix_UB_21 -0.0173688000
_diffrn_orient_matrix_UB_22 0.0584297000
_diffrn_orient_matrix_UB_23 -0.0144672000
_diffrn_orient_matrix_UB_31 -0.0236494000
_diffrn_orient_matrix_UB_32 0.0006674000
_diffrn_orient_matrix_UB_33 -0.0443457000
_diffrn_radiation_monochromator graphite
_diffrn_radiation_probe x-ray
_diffrn_radiation_type MoK\a
_diffrn_radiation_wavelength 0.71073
_diffrn_reflns_av_R_equivalents 0.0595
_diffrn_reflns_av_unetI/netI 0.0725
_diffrn_reflns_Laue_measured_fraction_full 0.998
_diffrn_reflns_Laue_measured_fraction_max 0.898
_diffrn_reflns_limit_h_max 13
_diffrn_reflns_limit_h_min -13
_diffrn_reflns_limit_k_max 18
_diffrn_reflns_limit_k_min -18
_diffrn_reflns_limit_l_max 20
_diffrn_reflns_limit_l_min -20
_diffrn_reflns_number 22114
_diffrn_reflns_point_group_measured_fraction_full 0.998
_diffrn_reflns_point_group_measured_fraction_max 0.898
_diffrn_reflns_theta_full 25.242
_diffrn_reflns_theta_max 31.209
_diffrn_reflns_theta_min 2.245
_diffrn_source 'fine-focus sealed X-ray tube'
_diffrn_source_type 'Enhance (Mo) X-ray Source'
_exptl_absorpt_coefficient_mu 0.657
_exptl_absorpt_correction_T_max 1.00000
_exptl_absorpt_correction_T_min 0.82623
_exptl_absorpt_correction_type multi-scan
_exptl_absorpt_process_details
;
CrysAlisPro 1.171.39.46 (Rigaku Oxford Diffraction, 2018)
Empirical absorption correction using spherical harmonics,
 implemented in SCALE3 ABSPACK scaling algorithm.
;
_exptl_crystal_colour 'metallic dark brown'
_exptl_crystal_colour_lustre metallic
_exptl_crystal_colour_modifier dark
_exptl_crystal_colour_primary brown
_exptl_crystal_density_diffrn 1.459
_exptl_crystal_description block
_exptl_crystal_F_000 666
_exptl_crystal_size_max 0.142
_exptl_crystal_size_mid 0.086
_exptl_crystal_size_min 0.062
_refine_diff_density_max 0.943
_refine_diff_density_min -1.239
_refine_diff_density_rms 0.157
_refine_ls_extinction_method none
_refine_ls_goodness_of_fit_ref 1.049
_refine_ls_hydrogen_treatment constr
_refine_ls_matrix_type full
_refine_ls_number_parameters 370
_refine_ls_number_reflns 8746
_refine_ls_number_restraints 0
_refine_ls_restrained_S_all 1.049
_refine_ls_R_factor_all 0.0650
_refine_ls_R_factor_gt 0.0497
_refine_ls_shift/su_max 0.000
_refine_ls_shift/su_mean 0.000
_refine_ls_structure_factor_coef Fsqd
_refine_ls_weighting_details 'w=1/[\s^2^(Fo^2^)+(0.0603P)^2^+1.0278P] where P=(Fo^2^+2Fc^2^)/3'
_refine_ls_weighting_scheme calc
_refine_ls_wR_factor_gt 0.1201
_refine_ls_wR_factor_ref 0.1302
_reflns_Friedel_coverage 0.000
_reflns_number_gt 7193
_reflns_number_total 8746
_reflns_threshold_expression 'I > 2\s(I)'
_cod_data_source_file d1dt01488a2.cif
_cod_data_source_block 3a
_cod_depositor_comments 'Adding full bibliography for 7707670--7707674.cif.'
_cod_database_code 7707671
_shelx_shelxl_version_number 2017/1
_chemical_oxdiff_formula CHNORu1
_shelx_space_group_comment
;
The symmetry employed for this shelxl refinement is uniquely defined
by the following loop, which should always be used as a source of
symmetry information in preference to the above space-group names.
They are only intended as comments.
;
_shelx_estimated_absorpt_t_max 0.960
_shelx_estimated_absorpt_t_min 0.912
_reflns_odcompleteness_completeness 89.86
_reflns_odcompleteness_iscentric 1
_reflns_odcompleteness_theta 31.14
_olex2_refinement_description
;
1. Fixed Uiso
 At 1.2 times of:
  All C(H) groups
2.a Aromatic/amide H refined with riding coordinates:
 C27(H27), C26(H26), C3(H3), C7(H7), C15(H15), C24(H24), C13(H13), C16(H16),
 C8(H8), C2(H2), C5(H5), C25(H25), C14(H14), C1(H1), C20(H20), C9(H9), C11(H11),
  C18(H18), C10(H10), C22(H22), C21(H21), C19(H19)
;
_olex2_submission_special_instructions 'No special instructions were received'
_oxdiff_exptl_absorpt_empirical_details
;
Empirical correction (ABSPACK) includes:
- Absorption correction using spherical harmonics
- Frame scaling
- Detector area scaling
;
_oxdiff_exptl_absorpt_empirical_full_max 1.299
_oxdiff_exptl_absorpt_empirical_full_min 0.837

loop_
_space_group_symop_operation_xyz
'x, y, z'
'-x, -y, -z'

loop_
_atom_site_label
_atom_site_type_symbol
_atom_site_fract_x
_atom_site_fract_y
_atom_site_fract_z
_atom_site_U_iso_or_equiv
_atom_site_adp_type
_atom_site_occupancy
_atom_site_site_symmetry_order
_atom_site_calc_flag
_atom_site_refinement_flags_posn
_atom_site_refinement_flags_adp
_atom_site_refinement_flags_occupancy
_atom_site_disorder_assembly
_atom_site_disorder_group
Ru1 Ru 0.44167(2) 0.61088(2) 0.80708(2) 0.01662(8) Uani 1 1 d . . . . .
Cl1 Cl 0.20890(9) 0.85770(7) 1.10466(7) 0.02881(17) Uani 1 1 d . . . . .
N3 N 0.2185(3) 0.6082(2) 0.85748(19) 0.0178(5) Uani 1 1 d . . . . .
N4 N 0.1428(3) 0.5185(2) 0.8811(2) 0.0222(5) Uani 1 1 d . . . . .
N8 N 0.4954(3) 0.7661(2) 0.79436(19) 0.0190(5) Uani 1 1 d . . . . .
N5 N 0.3781(3) 0.4506(2) 0.83191(19) 0.0191(5) Uani 1 1 d . . . . .
N6 N 0.4100(3) 0.7170(2) 0.66269(18) 0.0187(5) Uani 1 1 d . . . . .
O1 O 0.2702(3) 0.7634(2) 1.0809(2) 0.0427(7) Uani 1 1 d . . . . .
N7 N 0.4441(3) 0.8232(2) 0.6263(2) 0.0246(6) Uani 1 1 d . . . . .
N1 N 0.6564(3) 0.5895(2) 0.74084(19) 0.0193(5) Uani 1 1 d . . . . .
N2 N 0.5321(3) 0.5178(2) 0.94518(18) 0.0179(5) Uani 1 1 d . . . . .
O2 O 0.2385(4) 0.8481(3) 1.2029(2) 0.0513(8) Uani 1 1 d . . . . .
C12 C 0.2323(3) 0.4276(3) 0.8766(2) 0.0217(6) Uani 1 1 d . . . . .
C27 C 0.5347(3) 0.7941(3) 0.8669(2) 0.0226(6) Uani 1 1 d . . . . .
H27 H 0.538789 0.735842 0.934575 0.027 Uiso 1 1 calc R . . . .
C26 C 0.5691(4) 0.9042(3) 0.8460(3) 0.0265(7) Uani 1 1 d . . . . .
H26 H 0.595044 0.921299 0.899195 0.032 Uiso 1 1 calc R . . . .
C4 C 0.7361(3) 0.5189(3) 0.8110(2) 0.0203(6) Uani 1 1 d . . . . .
O3 O 0.0547(4) 0.8611(4) 1.1134(3) 0.0747(12) Uani 1 1 d . . . . .
C3 C 0.8714(3) 0.4951(3) 0.7542(3) 0.0252(6) Uani 1 1 d . . . . .
H3 H 0.946379 0.447366 0.783307 0.030 Uiso 1 1 calc R . . . .
O4 O 0.2766(5) 0.9598(3) 1.0213(3) 0.0769(12) Uani 1 1 d . . . . .
C7 C 0.1565(3) 0.7887(3) 0.8759(2) 0.0230(6) Uani 1 1 d . . . . .
H7 H 0.235307 0.779385 0.909812 0.028 Uiso 1 1 calc R . . . .
C15 C 0.4064(4) 0.2539(3) 0.8608(3) 0.0309(7) Uani 1 1 d . . . . .
H15 H 0.469954 0.193854 0.855166 0.037 Uiso 1 1 calc R . . . .
C23 C 0.4918(4) 0.8512(3) 0.6982(2) 0.0234(6) Uani 1 1 d . . . . .
C24 C 0.5272(4) 0.9638(3) 0.6712(3) 0.0310(7) Uani 1 1 d . . . . .
H24 H 0.525063 1.020909 0.602568 0.037 Uiso 1 1 calc R . . . .
C13 C 0.1690(4) 0.3210(3) 0.9126(3) 0.0302(7) Uani 1 1 d . . . . .
H13 H 0.065873 0.309052 0.941982 0.036 Uiso 1 1 calc R . . . .
C16 C 0.4636(4) 0.3631(3) 0.8241(3) 0.0256(6) Uani 1 1 d . . . . .
H16 H 0.566034 0.376657 0.792569 0.031 Uiso 1 1 calc R . . . .
C8 C 0.0681(4) 0.8837(3) 0.8603(3) 0.0286(7) Uani 1 1 d . . . . .
H8 H 0.083702 0.938465 0.886117 0.034 Uiso 1 1 calc R . . . .
C6 C 0.1285(3) 0.7076(2) 0.8412(2) 0.0205(6) Uani 1 1 d . . . . .
C2 C 0.8731(4) 0.5556(3) 0.6464(3) 0.0278(7) Uani 1 1 d . . . . .
H2 H 0.950962 0.558276 0.587291 0.033 Uiso 1 1 calc R . . . .
C5 C 0.6666(3) 0.4835(2) 0.9200(2) 0.0197(6) Uani 1 1 d . . . . .
H5 H 0.715475 0.436239 0.973752 0.024 Uiso 1 1 calc R . . . .
C25 C 0.5657(4) 0.9901(3) 0.7475(3) 0.0327(8) Uani 1 1 d . . . . .
H25 H 0.589691 1.066400 0.732500 0.039 Uiso 1 1 calc R . . . .
C14 C 0.2583(4) 0.2325(3) 0.9051(3) 0.0323(8) Uani 1 1 d . . . . .
H14 H 0.218179 0.158120 0.929996 0.039 Uiso 1 1 calc R . . . .
C17 C 0.3502(4) 0.6912(3) 0.5905(2) 0.0259(7) Uani 1 1 d . . . . .
C1 C 0.7389(4) 0.6119(3) 0.6413(2) 0.0252(6) Uani 1 1 d . . . . .
H1 H 0.710181 0.658905 0.577096 0.030 Uiso 1 1 calc R . . . .
C20 C 0.2453(5) 0.6477(4) 0.4443(3) 0.0460(11) Uani 1 1 d . . . . .
H20 H 0.217353 0.633852 0.389985 0.055 Uiso 1 1 calc R . . . .
C9 C -0.0431(4) 0.8985(3) 0.8071(3) 0.0342(8) Uani 1 1 d . . . . .
H9 H -0.102517 0.964252 0.795458 0.041 Uiso 1 1 calc R . . . .
C11 C 0.0159(4) 0.7219(3) 0.7883(3) 0.0267(7) Uani 1 1 d . . . . .
H11 H -0.002383 0.665994 0.764620 0.032 Uiso 1 1 calc R . . . .
C18 C 0.3705(5) 0.5881(3) 0.5852(3) 0.0362(8) Uani 1 1 d . . . . .
H18 H 0.421457 0.530362 0.631380 0.043 Uiso 1 1 calc R . . . .
C10 C -0.0680(4) 0.8180(3) 0.7710(3) 0.0338(8) Uani 1 1 d . . . . .
H10 H -0.143693 0.829280 0.733944 0.041 Uiso 1 1 calc R . . . .
C22 C 0.2656(4) 0.7748(3) 0.5276(3) 0.0371(8) Uani 1 1 d . . . . .
H22 H 0.245408 0.844921 0.535485 0.045 Uiso 1 1 calc R . . . .
C21 C 0.2123(5) 0.7522(4) 0.4537(3) 0.0450(10) Uani 1 1 d . . . . .
H21 H 0.154685 0.806587 0.410438 0.054 Uiso 1 1 calc R . . . .
C19 C 0.3155(5) 0.5678(3) 0.5108(3) 0.0450(10) Uani 1 1 d . . . . .
H19 H 0.328417 0.495123 0.507610 0.054 Uiso 1 1 calc R . . . .

loop_
_atom_site_aniso_label
_atom_site_aniso_U_11
_atom_site_aniso_U_22
_atom_site_aniso_U_33
_atom_site_aniso_U_23
_atom_site_aniso_U_13
_atom_site_aniso_U_12
Ru1 0.01915(12) 0.01523(12) 0.01596(11) -0.00498(9) -0.00681(8) -0.00067(8)
Cl1 0.0364(4) 0.0242(4) 0.0343(4) -0.0161(3) -0.0179(3) 0.0082(3)
N3 0.0201(12) 0.0159(11) 0.0166(11) -0.0052(9) -0.0050(9) -0.0009(9)
N4 0.0242(13) 0.0181(12) 0.0233(12) -0.0066(10) -0.0063(10) -0.0019(10)
N8 0.0212(12) 0.0184(12) 0.0184(11) -0.0071(10) -0.0059(9) -0.0015(10)
N5 0.0253(13) 0.0156(12) 0.0202(11) -0.0077(10) -0.0106(10) 0.0002(10)
N6 0.0218(12) 0.0172(12) 0.0160(11) -0.0042(9) -0.0061(9) -0.0012(9)
O1 0.0648(19) 0.0297(14) 0.0489(16) -0.0249(13) -0.0298(15) 0.0187(13)
N7 0.0331(15) 0.0202(13) 0.0205(12) -0.0043(10) -0.0107(11) -0.0056(11)
N1 0.0196(12) 0.0188(12) 0.0186(11) -0.0066(10) -0.0041(9) -0.0019(9)
N2 0.0222(12) 0.0174(12) 0.0138(11) -0.0041(9) -0.0076(9) -0.0001(10)
O2 0.065(2) 0.065(2) 0.0479(17) -0.0384(16) -0.0334(16) 0.0187(16)
C12 0.0253(15) 0.0190(14) 0.0207(13) -0.0063(11) -0.0075(12) -0.0015(12)
C27 0.0246(15) 0.0224(15) 0.0217(14) -0.0080(12) -0.0080(12) -0.0009(12)
C26 0.0275(16) 0.0264(16) 0.0330(17) -0.0165(14) -0.0114(13) -0.0010(13)
C4 0.0201(14) 0.0193(14) 0.0232(14) -0.0085(12) -0.0083(11) 0.0003(11)
O3 0.0388(18) 0.129(3) 0.101(3) -0.084(3) -0.0361(19) 0.028(2)
C3 0.0200(14) 0.0294(17) 0.0299(16) -0.0147(14) -0.0075(12) 0.0005(12)
O4 0.129(4) 0.0250(16) 0.062(2) -0.0031(15) -0.020(2) -0.0082(19)
C7 0.0257(15) 0.0207(15) 0.0268(15) -0.0128(12) -0.0073(12) -0.0011(12)
C15 0.0397(19) 0.0204(16) 0.0417(19) -0.0160(15) -0.0208(16) 0.0058(14)
C23 0.0316(16) 0.0185(15) 0.0202(13) -0.0037(12) -0.0116(12) -0.0029(12)
C24 0.044(2) 0.0190(15) 0.0284(16) -0.0036(13) -0.0138(15) -0.0076(14)
C13 0.0316(17) 0.0229(16) 0.0343(17) -0.0075(14) -0.0091(14) -0.0062(13)
C16 0.0273(16) 0.0260(16) 0.0310(16) -0.0154(14) -0.0148(13) 0.0062(13)
C8 0.0308(17) 0.0228(16) 0.0337(17) -0.0145(14) -0.0051(14) 0.0022(13)
C6 0.0207(14) 0.0175(14) 0.0226(14) -0.0070(11) -0.0064(11) 0.0018(11)
C2 0.0236(15) 0.0353(18) 0.0239(15) -0.0131(14) -0.0013(12) -0.0036(13)
C5 0.0223(14) 0.0188(14) 0.0206(13) -0.0076(11) -0.0104(11) 0.0016(11)
C25 0.041(2) 0.0209(16) 0.0396(19) -0.0112(15) -0.0146(16) -0.0051(14)
C14 0.042(2) 0.0149(15) 0.0413(19) -0.0072(14) -0.0185(16) -0.0013(14)
C17 0.0342(17) 0.0250(16) 0.0193(14) -0.0060(12) -0.0095(13) -0.0086(13)
C1 0.0282(16) 0.0254(16) 0.0211(14) -0.0085(12) -0.0044(12) -0.0032(13)
C20 0.067(3) 0.050(2) 0.0281(18) -0.0150(18) -0.0187(19) -0.018(2)
C9 0.0337(19) 0.0259(18) 0.043(2) -0.0145(16) -0.0102(16) 0.0092(14)
C11 0.0257(15) 0.0271(17) 0.0314(16) -0.0141(14) -0.0106(13) 0.0022(13)
C18 0.053(2) 0.0294(19) 0.0275(17) -0.0068(14) -0.0183(16) -0.0045(17)
C10 0.0298(18) 0.0337(19) 0.046(2) -0.0199(17) -0.0204(16) 0.0108(15)
C22 0.044(2) 0.034(2) 0.0357(19) -0.0113(16) -0.0179(17) -0.0027(16)
C21 0.054(3) 0.049(2) 0.0341(19) -0.0091(18) -0.0263(19) -0.003(2)
C19 0.075(3) 0.032(2) 0.039(2) -0.0171(17) -0.028(2) -0.001(2)

loop_
_atom_type_symbol
_atom_type_description
_atom_type_scat_dispersion_real
_atom_type_scat_dispersion_imag
_atom_type_scat_source
C C 0.0033 0.0016 'International Tables Vol C Tables 4.2.6.8 and 6.1.1.4'
H H 0.0000 0.0000 'International Tables Vol C Tables 4.2.6.8 and 6.1.1.4'
Cl Cl 0.1484 0.1585 'International Tables Vol C Tables 4.2.6.8 and 6.1.1.4'
N N 0.0061 0.0033 'International Tables Vol C Tables 4.2.6.8 and 6.1.1.4'
O O 0.0106 0.0060 'International Tables Vol C Tables 4.2.6.8 and 6.1.1.4'
Ru Ru -1.2594 0.8363 'International Tables Vol C Tables 4.2.6.8 and 6.1.1.4'

loop_
_geom_angle_atom_site_label_1
_geom_angle_atom_site_label_2
_geom_angle_atom_site_label_3
_geom_angle
_geom_angle_site_symmetry_1
_geom_angle_site_symmetry_3
_geom_angle_publ_flag
N3 Ru1 N5 75.46(10) . . ?
N3 Ru1 N1 166.77(9) . . ?
N3 Ru1 N2 108.25(9) . . ?
N8 Ru1 N3 101.91(10) . . ?
N8 Ru1 N5 175.59(9) . . ?
N8 Ru1 N1 89.67(10) . . ?
N8 Ru1 N2 94.48(9) . . ?
N5 Ru1 N2 83.11(9) . . ?
N6 Ru1 N3 85.54(10) . . ?
N6 Ru1 N8 76.49(10) . . ?
N6 Ru1 N5 106.63(10) . . ?
N6 Ru1 N1 91.06(10) . . ?
N6 Ru1 N2 165.01(10) . . ?
N1 Ru1 N5 93.36(10) . . ?
N1 Ru1 N2 76.77(9) . . ?
O1 Cl1 O2 109.47(17) . . ?
O3 Cl1 O1 110.2(2) . . ?
O3 Cl1 O2 109.9(2) . . ?
O3 Cl1 O4 109.6(3) . . ?
O4 Cl1 O1 109.0(2) . . ?
O4 Cl1 O2 108.6(2) . . ?
N4 N3 Ru1 120.62(19) . . ?
N4 N3 C6 112.1(2) . . ?
C6 N3 Ru1 124.90(19) . . ?
N3 N4 C12 112.1(3) . . ?
C27 N8 Ru1 128.9(2) . . ?
C27 N8 C23 117.4(3) . . ?
C23 N8 Ru1 113.64(19) . . ?
C12 N5 Ru1 113.62(19) . . ?
C16 N5 Ru1 128.7(2) . . ?
C16 N5 C12 117.0(3) . . ?
N7 N6 Ru1 119.45(19) . . ?
N7 N6 C17 112.1(2) . . ?
C17 N6 Ru1 128.40(19) . . ?
N6 N7 C23 112.9(2) . . ?
C4 N1 Ru1 115.66(19) . . ?
C1 N1 Ru1 136.0(2) . . ?
C1 N1 C4 107.3(3) . . ?
N2 N2 Ru1 131.0(2) 2_667 . ?
C5 N2 Ru1 112.94(18) . . ?
C5 N2 N2 115.9(3) . 2_667 ?
N5 C12 N4 117.2(3) . . ?
N5 C12 C13 123.4(3) . . ?
C13 C12 N4 119.4(3) . . ?
N8 C27 H27 119.0 . . ?
N8 C27 C26 122.1(3) . . ?
C26 C27 H27 119.0 . . ?
C27 C26 H26 120.0 . . ?
C27 C26 C25 120.0(3) . . ?
C25 C26 H26 120.0 . . ?
N1 C4 C3 109.8(3) . . ?
N1 C4 C5 115.9(3) . . ?
C5 C4 C3 134.3(3) . . ?
C4 C3 H3 127.1 . . ?
C2 C3 C4 105.8(3) . . ?
C2 C3 H3 127.1 . . ?
C8 C7 H7 120.4 . . ?
C6 C7 H7 120.4 . . ?
C6 C7 C8 119.1(3) . . ?
C16 C15 H15 120.0 . . ?
C14 C15 H15 120.0 . . ?
C14 C15 C16 120.1(3) . . ?
N8 C23 N7 117.2(3) . . ?
N8 C23 C24 123.5(3) . . ?
N7 C23 C24 119.2(3) . . ?
C23 C24 H24 121.1 . . ?
C25 C24 C23 117.8(3) . . ?
C25 C24 H24 121.1 . . ?
C12 C13 H13 120.6 . . ?
C14 C13 C12 118.8(3) . . ?
C14 C13 H13 120.6 . . ?
N5 C16 C15 122.1(3) . . ?
N5 C16 H16 119.0 . . ?
C15 C16 H16 119.0 . . ?
C7 C8 H8 120.0 . . ?
C9 C8 C7 119.9(3) . . ?
C9 C8 H8 120.0 . . ?
C7 C6 N3 119.8(3) . . ?
C7 C6 C11 121.0(3) . . ?
C11 C6 N3 119.2(3) . . ?
C3 C2 H2 126.4 . . ?
C3 C2 C1 107.2(3) . . ?
C1 C2 H2 126.4 . . ?
N2 C5 C4 117.8(3) . . ?
N2 C5 H5 121.1 . . ?
C4 C5 H5 121.1 . . ?
C26 C25 C24 119.2(3) . . ?
C26 C25 H25 120.4 . . ?
C24 C25 H25 120.4 . . ?
C15 C14 C13 118.7(3) . . ?
C15 C14 H14 120.7 . . ?
C13 C14 H14 120.7 . . ?
C18 C17 N6 120.7(3) . . ?
C18 C17 C22 121.0(3) . . ?
C22 C17 N6 118.3(3) . . ?
N1 C1 C2 109.9(3) . . ?
N1 C1 H1 125.1 . . ?
C2 C1 H1 125.1 . . ?
C21 C20 H20 119.7 . . ?
C19 C20 H20 119.7 . . ?
C19 C20 C21 120.5(3) . . ?
C8 C9 H9 119.9 . . ?
C10 C9 C8 120.3(3) . . ?
C10 C9 H9 119.9 . . ?
C6 C11 H11 120.5 . . ?
C10 C11 C6 119.0(3) . . ?
C10 C11 H11 120.5 . . ?
C17 C18 H18 120.5 . . ?
C17 C18 C19 119.0(3) . . ?
C19 C18 H18 120.5 . . ?
C9 C10 H10 119.7 . . ?
C11 C10 C9 120.6(3) . . ?
C11 C10 H10 119.7 . . ?
C17 C22 H22 120.7 . . ?
C21 C22 C17 118.6(4) . . ?
C21 C22 H22 120.7 . . ?
C20 C21 H21 120.6 . . ?
C22 C21 C20 118.8(4) . . ?
C22 C21 H21 120.6 . . ?
C20 C19 C18 121.7(4) . . ?
C20 C19 H19 119.2 . . ?
C18 C19 H19 119.2 . . ?

loop_
_geom_bond_atom_site_label_1
_geom_bond_atom_site_label_2
_geom_bond_distance
_geom_bond_site_symmetry_2
_geom_bond_publ_flag
Ru1 N3 2.032(2) . ?
Ru1 N8 2.027(2) . ?
Ru1 N5 2.061(2) . ?
Ru1 N6 2.013(2) . ?
Ru1 N1 2.042(2) . ?
Ru1 N2 2.164(2) . ?
Cl1 O1 1.423(2) . ?
Cl1 O2 1.432(3) . ?
Cl1 O3 1.418(3) . ?
Cl1 O4 1.422(3) . ?
N3 N4 1.288(3) . ?
N3 C6 1.439(4) . ?
N4 C12 1.391(4) . ?
N8 C27 1.348(4) . ?
N8 C23 1.356(4) . ?
N5 C12 1.356(4) . ?
N5 C16 1.349(4) . ?
N6 N7 1.286(3) . ?
N6 C17 1.431(4) . ?
N7 C23 1.379(4) . ?
N1 C4 1.371(4) . ?
N1 C1 1.346(4) . ?
N2 N2 1.400(4) 2_667 ?
N2 C5 1.310(4) . ?
C12 C13 1.384(4) . ?
C27 H27 0.9500 . ?
C27 C26 1.374(4) . ?
C26 H26 0.9500 . ?
C26 C25 1.382(5) . ?
C4 C3 1.402(4) . ?
C4 C5 1.402(4) . ?
C3 H3 0.9500 . ?
C3 C2 1.392(4) . ?
C7 H7 0.9500 . ?
C7 C8 1.387(4) . ?
C7 C6 1.386(4) . ?
C15 H15 0.9500 . ?
C15 C16 1.389(5) . ?
C15 C14 1.373(5) . ?
C23 C24 1.387(4) . ?
C24 H24 0.9500 . ?
C24 C25 1.382(5) . ?
C13 H13 0.9500 . ?
C13 C14 1.377(5) . ?
C16 H16 0.9500 . ?
C8 H8 0.9500 . ?
C8 C9 1.386(5) . ?
C6 C11 1.395(4) . ?
C2 H2 0.9500 . ?
C2 C1 1.399(5) . ?
C5 H5 0.9500 . ?
C25 H25 0.9500 . ?
C14 H14 0.9500 . ?
C17 C18 1.353(5) . ?
C17 C22 1.413(5) . ?
C1 H1 0.9500 . ?
C20 H20 0.9500 . ?
C20 C21 1.404(6) . ?
C20 C19 1.332(6) . ?
C9 H9 0.9500 . ?
C9 C10 1.384(5) . ?
C11 H11 0.9500 . ?
C11 C10 1.374(5) . ?
C18 H18 0.9500 . ?
C18 C19 1.394(5) . ?
C10 H10 0.9500 . ?
C22 H22 0.9500 . ?
C22 C21 1.396(5) . ?
C21 H21 0.9500 . ?
C19 H19 0.9500 . ?
